data_2214048
loop_
_publ_author_name
'Andrighetti-Fr\"ohner, Carla Regina'
'Nunes, Ricardo Jos\'e'
'Silva, Luiz Everson da'
'Sim\~oes, Cl\'audia Maria Oliveira'
'Foro, Sabine'

_publ_section_title
;
 <i>N</i>-(4-Methoxybenzyl)quinoline-8-sulfonamide
;
_journal_coeditor_code BH2105
_journal_issue 7
_journal_name_full 'Acta Crystallographica Section E'
_journal_page_first o3059
_journal_page_last o3059
_journal_paper_doi 10.1107/S1600536807025706
_journal_volume 63
_journal_year 2007
_chemical_formula_iupac 'C17 H16 N2 O3 S'
_chemical_formula_moiety 'C17 H16 N2 O3 S'
_chemical_formula_sum 'C17 H16 N2 O3 S'
_chemical_formula_weight 328.38
_chemical_name_systematic
;
<i>N</i>-(4-Methoxybenzyl)quinoline-8-sulfonamide
;
_space_group_IT_number 19
_symmetry_cell_setting orthorhombic
_symmetry_space_group_name_Hall 'P 2ac 2ab'
_symmetry_space_group_name_H-M 'P 21 21 21'
_atom_sites_solution_hydrogens geom
_atom_sites_solution_primary direct
_atom_sites_solution_secondary difmap
_audit_creation_method SHELXL97
_cell_angle_alpha 90.00
_cell_angle_beta 90.00
_cell_angle_gamma 90.00
_cell_formula_units_Z 4
_cell_length_a 7.2730(10)
_cell_length_b 9.1460(10)
_cell_length_c 22.975(3)
_cell_measurement_reflns_used 25
_cell_measurement_temperature 299(2)
_cell_measurement_theta_max 18.75
_cell_measurement_theta_min 6.37
_cell_volume 1528.3(3)
_computing_cell_refinement '<i>CAD-4-PC Software</i>'
_computing_data_collection '<i>CAD-4-PC Software</i> (Enraf--Nonius, 1996)'
_computing_data_reduction 'REDU4 (Stoe & Cie, 1987)'
_computing_molecular_graphics 'PLATON (Spek, 2003)'
_computing_publication_material SHELXL97
_computing_structure_refinement 'SHELXL97 (Sheldrick, 1997)'
_computing_structure_solution 'SHELXS97 (Sheldrick, 1997)'
_diffrn_ambient_temperature 299(2)
_diffrn_measured_fraction_theta_full 1.000
_diffrn_measured_fraction_theta_max 1.000
_diffrn_measurement_device_type 'Enraf--Nonius CAD-4'
_diffrn_measurement_method \w/2\q
_diffrn_radiation_monochromator graphite
_diffrn_radiation_source 'fine-focus sealed tube'
_diffrn_radiation_type CuK\a
_diffrn_radiation_wavelength 1.54180
_diffrn_reflns_av_R_equivalents 0.0747
_diffrn_reflns_av_sigmaI/netI 0.0249
_diffrn_reflns_limit_h_max 8
_diffrn_reflns_limit_h_min 0
_diffrn_reflns_limit_k_max 10
_diffrn_reflns_limit_k_min -10
_diffrn_reflns_limit_l_max 0
_diffrn_reflns_limit_l_min -27
_diffrn_reflns_number 3007
_diffrn_reflns_theta_full 66.96
_diffrn_reflns_theta_max 66.96
_diffrn_reflns_theta_min 3.85
_diffrn_standards_decay_% 1.0
_diffrn_standards_interval_time 120
_diffrn_standards_number 3
_exptl_absorpt_coefficient_mu 2.033
_exptl_absorpt_correction_type none
_exptl_crystal_colour colourless
_exptl_crystal_density_diffrn 1.427
_exptl_crystal_density_method 'not measured'
_exptl_crystal_description prism
_exptl_crystal_F_000 688
_exptl_crystal_size_max 0.65
_exptl_crystal_size_mid 0.40
_exptl_crystal_size_min 0.35
_refine_diff_density_max 0.366
_refine_diff_density_min -0.258
_refine_ls_abs_structure_details '(Flack, 1983), 1125 Friedel pairs'
_refine_ls_abs_structure_Flack 0.02(2)
_refine_ls_extinction_coef 0.0078(8)
_refine_ls_extinction_expression Fc^*^=kFc[1+0.001xFc^2^\l^3^/sin(2\q)]^-1/4^
_refine_ls_extinction_method SHELXL97
_refine_ls_goodness_of_fit_ref 1.105
_refine_ls_hydrogen_treatment constr
_refine_ls_matrix_type full
_refine_ls_number_parameters 210
_refine_ls_number_reflns 2724
_refine_ls_number_restraints 0
_refine_ls_restrained_S_all 1.105
_refine_ls_R_factor_all 0.0449
_refine_ls_R_factor_gt 0.0442
_refine_ls_shift/su_max 0.005
_refine_ls_shift/su_mean 0.001
_refine_ls_structure_factor_coef Fsqd
_refine_ls_weighting_details 'calc w=1/[\s^2^(Fo^2^)+(0.08P)^2^+0.3281P] where P=(Fo^2^+2Fc^2^)/3'
_refine_ls_weighting_scheme calc
_refine_ls_wR_factor_gt 0.1194
_refine_ls_wR_factor_ref 0.1200
_reflns_number_gt 2684
_reflns_number_total 2724
_reflns_threshold_expression I>2\s(I)
_cod_data_source_file bh2105.cif
_cod_data_source_block I
_cod_database_code 2214048
_cod_database_fobs_code 2214048

loop_
_symmetry_equiv_pos_as_xyz
'x, y, z'
'-x+1/2, -y, z+1/2'
'x+1/2, -y+1/2, -z'
'-x, y+1/2, -z+1/2'

loop_
_atom_site_type_symbol
_atom_site_label
_atom_site_fract_x
_atom_site_fract_y
_atom_site_fract_z
_atom_site_U_iso_or_equiv
_atom_site_adp_type
_atom_site_calc_flag
_atom_site_refinement_flags
_atom_site_occupancy
S S1 0.34694(9) 1.29117(6) 0.09586(3) 0.0453(2) Uani d . 1
O O1 0.3555(3) 1.3926(2) 0.14329(9) 0.0636(5) Uani d . 1
O O2 0.4836(3) 1.2999(2) 0.05121(9) 0.0628(5) Uani d . 1
O O3 -0.1936(3) 0.7783(2) 0.20022(8) 0.0627(5) Uani d . 1
N N1 0.1504(3) 1.3143(2) 0.06407(9) 0.0488(5) Uani d . 1
H H1N 0.1455 1.3204 0.0267 0.059 Uiso calc R 1
N N2 0.2562(3) 1.0071(3) 0.03640(9) 0.0502(5) Uani d . 1
C C1 0.3545(3) 1.1131(3) 0.12712(10) 0.0410(5) Uani d . 1
C C2 0.4028(4) 1.1002(3) 0.18424(11) 0.0487(6) Uani d . 1
H H2 0.4329 1.1831 0.2057 0.058 Uiso calc R 1
C C3 0.4070(4) 0.9610(4) 0.21093(13) 0.0572(7) Uani d . 1
H H3 0.4444 0.9521 0.2495 0.069 Uiso calc R 1
C C4 0.3568(4) 0.8407(3) 0.18066(13) 0.0566(7) Uani d . 1
H H4 0.3566 0.7501 0.1990 0.068 Uiso calc R 1
C C5 0.3044(4) 0.8507(3) 0.12124(12) 0.0490(6) Uani d . 1
C C6 0.2484(4) 0.7293(3) 0.08807(15) 0.0636(8) Uani d . 1
H H6 0.2483 0.6363 0.1045 0.076 Uiso calc R 1
C C7 0.1941(5) 0.7485(4) 0.03161(16) 0.0699(9) Uani d . 1
H H7 0.1531 0.6699 0.0094 0.084 Uiso calc R 1
C C8 0.2017(5) 0.8899(4) 0.00795(13) 0.0621(8) Uani d . 1
H H8 0.1656 0.9016 -0.0306 0.074 Uiso calc R 1
C C9 0.3061(3) 0.9891(3) 0.09362(11) 0.0420(5) Uani d . 1
C C10 -0.0218(4) 1.3251(3) 0.09868(14) 0.0567(7) Uani d . 1
H H10A -0.1188 1.3620 0.0737 0.068 Uiso calc R 1
H H10B -0.0033 1.3957 0.1296 0.068 Uiso calc R 1
C C11 -0.0842(3) 1.1829(3) 0.12522(11) 0.0460(6) Uani d . 1
C C12 -0.0715(4) 1.1593(3) 0.18508(12) 0.0542(7) Uani d . 1
H H12 -0.0348 1.2352 0.2094 0.065 Uiso calc R 1
C C13 -0.1128(4) 1.0248(3) 0.20857(12) 0.0560(7) Uani d . 1
H H13 -0.1052 1.0111 0.2486 0.067 Uiso calc R 1
C C14 -0.1650(4) 0.9106(3) 0.17343(10) 0.0456(5) Uani d . 1
C C15 -0.1858(4) 0.9332(3) 0.11396(10) 0.0462(5) Uani d . 1
H H15 -0.2258 0.8578 0.0900 0.055 Uiso calc R 1
C C16 -0.1462(4) 1.0699(3) 0.09090(10) 0.0465(5) Uani d . 1
H H16 -0.1619 1.0855 0.0512 0.056 Uiso calc R 1
C C17 -0.2180(5) 0.6546(4) 0.16410(16) 0.0717(9) Uani d . 1
H H17A -0.3369 0.6589 0.1460 0.086 Uiso calc R 1
H H17B -0.2091 0.5673 0.1871 0.086 Uiso calc R 1
H H17C -0.1245 0.6535 0.1346 0.086 Uiso calc R 1

loop_
_atom_site_aniso_label
_atom_site_aniso_U_11
_atom_site_aniso_U_22
_atom_site_aniso_U_33
_atom_site_aniso_U_12
_atom_site_aniso_U_13
_atom_site_aniso_U_23
S1 0.0539(4) 0.0362(3) 0.0458(3) -0.0037(3) -0.0012(3) 0.0070(2)
O1 0.0878(15) 0.0416(10) 0.0613(11) -0.0064(11) -0.0133(11) -0.0026(8)
O2 0.0623(11) 0.0649(12) 0.0612(11) -0.0104(10) 0.0108(9) 0.0205(10)
O3 0.0722(13) 0.0613(11) 0.0545(10) 0.0062(10) 0.0053(9) 0.0184(9)
N1 0.0593(12) 0.0399(10) 0.0471(10) 0.0027(10) -0.0036(10) 0.0098(8)
N2 0.0598(13) 0.0480(12) 0.0426(10) 0.0022(10) 0.0044(9) 0.0007(9)
C1 0.0408(11) 0.0381(11) 0.0440(11) 0.0049(10) 0.0022(10) 0.0096(9)
C2 0.0471(13) 0.0534(15) 0.0457(13) 0.0060(11) -0.0006(10) 0.0025(12)
C3 0.0506(15) 0.0715(19) 0.0495(14) 0.0168(13) 0.0037(11) 0.0238(14)
C4 0.0497(14) 0.0528(14) 0.0672(16) 0.0138(12) 0.0106(13) 0.0261(13)
C5 0.0430(12) 0.0403(12) 0.0637(15) 0.0098(10) 0.0120(11) 0.0102(11)
C6 0.0596(15) 0.0393(14) 0.092(2) 0.0055(12) 0.0213(16) 0.0064(14)
C7 0.076(2) 0.0494(16) 0.084(2) -0.0050(14) 0.0171(17) -0.0196(15)
C8 0.076(2) 0.0584(17) 0.0515(14) -0.0013(15) 0.0080(13) -0.0115(13)
C9 0.0396(11) 0.0395(11) 0.0469(12) 0.0075(9) 0.0065(9) 0.0055(10)
C10 0.0557(14) 0.0413(13) 0.0730(18) 0.0112(12) -0.0013(14) 0.0025(13)
C11 0.0411(11) 0.0440(14) 0.0529(13) 0.0090(10) 0.0003(10) -0.0015(11)
C12 0.0536(14) 0.0598(16) 0.0492(13) 0.0054(12) -0.0021(12) -0.0154(12)
C13 0.0561(15) 0.0736(18) 0.0385(12) 0.0050(13) -0.0034(11) 0.0015(13)
C14 0.0420(12) 0.0523(13) 0.0427(12) 0.0074(11) 0.0026(10) 0.0076(10)
C15 0.0503(13) 0.0480(13) 0.0401(11) 0.0000(11) -0.0020(10) -0.0010(10)
C16 0.0511(13) 0.0517(13) 0.0367(11) 0.0036(11) -0.0034(11) 0.0047(10)
C17 0.083(2) 0.0505(16) 0.081(2) 0.0083(15) 0.0259(18) 0.0121(15)

loop_
_atom_type_symbol
_atom_type_description
_atom_type_scat_dispersion_real
_atom_type_scat_dispersion_imag
_atom_type_scat_source
C C 0.0181 0.0091 'International Tables Vol C Tables 4.2.6.8 and 6.1.1.4'
H H 0.0000 0.0000 'International Tables Vol C Tables 4.2.6.8 and 6.1.1.4'
N N 0.0311 0.0180 'International Tables Vol C Tables 4.2.6.8 and 6.1.1.4'
O O 0.0492 0.0322 'International Tables Vol C Tables 4.2.6.8 and 6.1.1.4'
S S 0.3331 0.5567 'International Tables Vol C Tables 4.2.6.8 and 6.1.1.4'

loop_
_geom_angle_atom_site_label_1
_geom_angle_atom_site_label_2
_geom_angle_atom_site_label_3
_geom_angle
O2 S1 O1 118.60(14)
O2 S1 N1 106.43(12)
O1 S1 N1 107.28(13)
O2 S1 C1 108.61(12)
O1 S1 C1 106.51(11)
N1 S1 C1 109.18(11)
C14 O3 C17 117.4(2)
C10 N1 S1 120.73(18)
C10 N1 H1N 119.6
S1 N1 H1N 119.6
C8 N2 C9 117.2(2)
C2 C1 C9 121.2(2)
C2 C1 S1 118.4(2)
C9 C1 S1 120.40(17)
C1 C2 C3 120.1(3)
C1 C2 H2 120.0
C3 C2 H2 120.0
C4 C3 C2 120.3(2)
C4 C3 H3 119.9
C2 C3 H3 119.9
C3 C4 C5 121.0(2)
C3 C4 H4 119.5
C5 C4 H4 119.5
C6 C5 C9 117.7(3)
C6 C5 C4 123.2(3)
C9 C5 C4 119.1(3)
C7 C6 C5 119.7(3)
C7 C6 H6 120.1
C5 C6 H6 120.1
C6 C7 C8 118.3(3)
C6 C7 H7 120.8
C8 C7 H7 120.8
N2 C8 C7 124.7(3)
N2 C8 H8 117.6
C7 C8 H8 117.6
N2 C9 C1 119.3(2)
N2 C9 C5 122.3(2)
C1 C9 C5 118.3(2)
N1 C10 C11 114.4(2)
N1 C10 H10A 108.7
C11 C10 H10A 108.7
N1 C10 H10B 108.7
C11 C10 H10B 108.7
H10A C10 H10B 107.6
C16 C11 C12 118.0(2)
C16 C11 C10 121.0(2)
C12 C11 C10 120.8(3)
C13 C12 C11 120.7(3)
C13 C12 H12 119.7
C11 C12 H12 119.7
C14 C13 C12 120.6(2)
C14 C13 H13 119.7
C12 C13 H13 119.7
O3 C14 C13 116.6(2)
O3 C14 C15 123.7(2)
C13 C14 C15 119.6(2)
C16 C15 C14 119.1(2)
C16 C15 H15 120.4
C14 C15 H15 120.4
C11 C16 C15 121.7(2)
C11 C16 H16 119.1
C15 C16 H16 119.1
O3 C17 H17A 109.5
O3 C17 H17B 109.5
H17A C17 H17B 109.5
O3 C17 H17C 109.5
H17A C17 H17C 109.5
H17B C17 H17C 109.5

loop_
_geom_bond_atom_site_label_1
_geom_bond_atom_site_label_2
_geom_bond_distance
S1 O2 1.431(2)
S1 O1 1.433(2)
S1 N1 1.619(2)
S1 C1 1.781(2)
O3 C14 1.373(3)
O3 C17 1.415(4)
N1 C10 1.486(4)
N1 H1N 0.8600
N2 C8 1.317(4)
N2 C9 1.374(3)
C1 C2 1.364(3)
C1 C9 1.415(3)
C2 C3 1.414(4)
C2 H2 0.9300
C3 C4 1.352(5)
C3 H3 0.9300
C4 C5 1.420(4)
C4 H4 0.9300
C5 C6 1.407(4)
C5 C9 1.416(3)
C6 C7 1.367(5)
C6 H6 0.9300
C7 C8 1.403(5)
C7 H7 0.9300
C8 H8 0.9300
C10 C11 1.506(4)
C10 H10A 0.9700
C10 H10B 0.9700
C11 C16 1.376(4)
C11 C12 1.395(4)
C12 C13 1.377(4)
C12 H12 0.9300
C13 C14 1.374(4)
C13 H13 0.9300
C14 C15 1.390(3)
C15 C16 1.388(4)
C15 H15 0.9300
C16 H16 0.9300
C17 H17A 0.9600
C17 H17B 0.9600
C17 H17C 0.9600

loop_
_geom_hbond_atom_site_label_D
_geom_hbond_atom_site_label_H
_geom_hbond_atom_site_label_A
_geom_hbond_site_symmetry_A
_geom_hbond_distance_DH
_geom_hbond_distance_HA
_geom_hbond_distance_DA
_geom_hbond_angle_DHA
_geom_hbond_publ_flag
N1 H1N O2 3_475 0.86 2.41 3.094(3) 137.0 y
C6 H6 O1 1_545 0.93 2.52 3.420(4) 161.8 y

loop_
_geom_torsion_atom_site_label_1
_geom_torsion_atom_site_label_2
_geom_torsion_atom_site_label_3
_geom_torsion_atom_site_label_4
_geom_torsion
O2 S1 N1 C10 -174.4(2)
O1 S1 N1 C10 -46.5(2)
C1 S1 N1 C10 68.6(2)
O2 S1 C1 C2 115.9(2)
O1 S1 C1 C2 -12.9(2)
N1 S1 C1 C2 -128.4(2)
O2 S1 C1 C9 -65.9(2)
O1 S1 C1 C9 165.3(2)
N1 S1 C1 C9 49.7(2)
C9 C1 C2 C3 0.7(4)
S1 C1 C2 C3 178.81(19)
C1 C2 C3 C4 -2.4(4)
C2 C3 C4 C5 1.9(4)
C3 C4 C5 C6 -179.0(3)
C3 C4 C5 C9 0.3(4)
C9 C5 C6 C7 -1.5(4)
C4 C5 C6 C7 177.8(3)
C5 C6 C7 C8 2.0(5)
C9 N2 C8 C7 -1.2(5)
C6 C7 C8 N2 -0.6(5)
C8 N2 C9 C1 -176.0(3)
C8 N2 C9 C5 1.6(4)
C2 C1 C9 N2 179.3(2)
S1 C1 C9 N2 1.1(3)
C2 C1 C9 C5 1.5(3)
S1 C1 C9 C5 -176.59(18)
C6 C5 C9 N2 -0.3(3)
C4 C5 C9 N2 -179.7(2)
C6 C5 C9 C1 177.3(2)
C4 C5 C9 C1 -2.0(3)
S1 N1 C10 C11 -72.1(3)
N1 C10 C11 C16 -67.9(3)
N1 C10 C11 C12 108.6(3)
C16 C11 C12 C13 2.6(4)
C10 C11 C12 C13 -174.0(3)
C11 C12 C13 C14 0.8(4)
C17 O3 C14 C13 -170.0(3)
C17 O3 C14 C15 10.0(4)
C12 C13 C14 O3 176.5(2)
C12 C13 C14 C15 -3.5(4)
O3 C14 C15 C16 -177.4(2)
C13 C14 C15 C16 2.6(4)
C12 C11 C16 C15 -3.5(4)
C10 C11 C16 C15 173.1(2)
C14 C15 C16 C11 1.0(4)

loop_
_cod_related_entry_id
_cod_related_entry_database
_cod_related_entry_code
1 ChemSpider 756460
